data_4304180
loop_
_publ_author_name
'Yi Liu'
'Ling Chen'
'Li-Ming Wu'
'George H. Chan'
'Richard P. Van Duyne'

_publ_section_title
;
Syntheses, Crystal and Band Structures, and Magnetic and Optical Properties
of New CsLnCdTe3 (Ln = La, Pr, Nd, Sm, Gd-Tm, and Lu)
;
_journal_name_full 'Inorganic Chemistry'
_journal_page_first 855
_journal_page_last 862
_journal_paper_doi 10.1021/ic7016402
_journal_volume 47
_journal_year 2008
_chemical_formula_sum 'Cd Cs Te3 Tm'
_chemical_formula_weight 797.04
_chemical_name_common Tm
_chemical_name_systematic
; 
 ? 
;
_space_group_IT_number 63
_symmetry_cell_setting orthorhombic
_symmetry_space_group_name_Hall '-C 2c 2'
_symmetry_space_group_name_H-M 'C m c m'
_atom_sites_solution_primary direct
_atom_sites_solution_secondary difmap
_audit_creation_method SHELXL-97
_cell_angle_alpha 90.00
_cell_angle_beta 90.00
_cell_angle_gamma 90.00
_cell_formula_units_Z 4
_cell_length_a 4.457(2)
_cell_length_b 16.824(8)
_cell_length_c 11.696(6)
_cell_measurement_reflns_used 1138
_cell_measurement_temperature 293(2)
_cell_measurement_theta_max 27.4835
_cell_measurement_theta_min 2.4217
_cell_volume 877.0(7)
_computing_cell_refinement 'CrystalClear (Rigaku Corp., 2000)'
_computing_data_collection 'CrystalClear (Rigaku Corp., 2000)'
_computing_data_reduction 'CrystalClear (Rigaku Corp., 2000)'
_computing_structure_refinement 'SHELXL-97 (Sheldrick, 1997)'
_computing_structure_solution 'SHELXS-97 (Sheldrick, 1990)'
_diffrn_ambient_temperature 293(2)
_diffrn_detector_area_resol_mean 14.6306
_diffrn_measured_fraction_theta_full 0.998
_diffrn_measured_fraction_theta_max 0.998
_diffrn_measurement_device_type 'Rigaku Mercury CCD'
_diffrn_measurement_method CCD_Profile_fitting
_diffrn_radiation_monochromator graphite
_diffrn_radiation_source 'fine-focus sealed tube'
_diffrn_radiation_type MoK\a
_diffrn_radiation_wavelength 0.71073
_diffrn_reflns_av_R_equivalents 0.0325
_diffrn_reflns_av_sigmaI/netI 0.0204
_diffrn_reflns_limit_h_max 5
_diffrn_reflns_limit_h_min -5
_diffrn_reflns_limit_k_max 21
_diffrn_reflns_limit_k_min -21
_diffrn_reflns_limit_l_max 15
_diffrn_reflns_limit_l_min -9
_diffrn_reflns_number 3396
_diffrn_reflns_theta_full 27.48
_diffrn_reflns_theta_max 27.48
_diffrn_reflns_theta_min 2.98
_exptl_absorpt_coefficient_mu 26.241
_exptl_absorpt_correction_T_max 1.0000
_exptl_absorpt_correction_T_min 0.5325
_exptl_absorpt_correction_type multi-scan
_exptl_crystal_colour Red
_exptl_crystal_density_diffrn 6.036
_exptl_crystal_density_method 'not measured'
_exptl_crystal_description Block
_exptl_crystal_F_000 1312
_exptl_crystal_size_max 0.0800
_exptl_crystal_size_mid 0.0500
_exptl_crystal_size_min 0.0300
_refine_diff_density_max 0.958
_refine_diff_density_min -1.506
_refine_diff_density_rms 0.417
_refine_ls_extinction_coef 0.00059(6)
_refine_ls_extinction_expression Fc^*^=kFc[1+0.001xFc^2^\l^3^/sin(2\q)]^-1/4^
_refine_ls_extinction_method SHELXL
_refine_ls_goodness_of_fit_ref 1.069
_refine_ls_hydrogen_treatment constr
_refine_ls_matrix_type full
_refine_ls_number_parameters 24
_refine_ls_number_reflns 592
_refine_ls_number_restraints 0
_refine_ls_restrained_S_all 1.069
_refine_ls_R_factor_all 0.0229
_refine_ls_R_factor_gt 0.0207
_refine_ls_shift/su_max 0.000
_refine_ls_shift/su_mean 0.000
_refine_ls_structure_factor_coef Fsqd
_refine_ls_weighting_details 'calc w=1/[\s^2^(Fo^2^)+(0.0299P)^2^+0.0000P] where P=(Fo^2^+2Fc^2^)/3'
_refine_ls_weighting_scheme calc
_refine_ls_wR_factor_gt 0.0491
_refine_ls_wR_factor_ref 0.0501
_reflns_number_gt 559
_reflns_number_total 592
_reflns_threshold_expression >2sigma(I)
_cod_data_source_file ic7016402-file011.cif
_cod_data_source_block E:\Tm\A.CIF
_cod_depositor_comments
;
The following automatic conversions were performed:
'_exptl_absorpt_correction_type' value 'Multi-scan' changed to
'multi-scan' according to
'/home/saulius/struct/CIF-dictionaries/cif_core.dic' dictionary named
'cif_core.dic' version 2.4.1 from 2010-06-29.

Automatic conversion script
Id: cif_fix_enum 1527 2010-12-29 10:47:43Z saulius 
;
_cod_original_cell_volume 877.1(7)
_cod_database_code 4304180

loop_
_symmetry_equiv_pos_as_xyz
'x, y, z'
'-x, -y, z+1/2'
'-x, y, -z+1/2'
'x, -y, -z'
'x+1/2, y+1/2, z'
'-x+1/2, -y+1/2, z+1/2'
'-x+1/2, y+1/2, -z+1/2'
'x+1/2, -y+1/2, -z'
'-x, -y, -z'
'x, y, -z-1/2'
'x, -y, z-1/2'
'-x, y, z'
'-x+1/2, -y+1/2, -z'
'x+1/2, y+1/2, -z-1/2'
'x+1/2, -y+1/2, z-1/2'
'-x+1/2, y+1/2, z'

loop_
_atom_site_label
_atom_site_type_symbol
_atom_site_fract_x
_atom_site_fract_y
_atom_site_fract_z
_atom_site_U_iso_or_equiv
_atom_site_adp_type
_atom_site_occupancy
_atom_site_symmetry_multiplicity
_atom_site_calc_flag
_atom_site_refinement_flags
_atom_site_disorder_assembly
_atom_site_disorder_group
Cs1 Cs -0.5000 -0.24810(4) 0.7500 0.0266(2) Uani 1 4 d S . .
Tm1 Tm 0.0000 0.0000 0.5000 0.01349(15) Uani 1 4 d S . .
Cd1 Cd -0.5000 -0.04094(5) 0.2500 0.0176(2) Uani 1 4 d S . .
Te1 Te -0.5000 -0.12255(3) 0.45611(4) 0.01433(16) Uani 1 2 d S . .
Te2 Te 0.0000 0.06366(4) 0.2500 0.01338(18) Uani 1 4 d S . .

loop_
_atom_site_aniso_label
_atom_site_aniso_U_11
_atom_site_aniso_U_22
_atom_site_aniso_U_33
_atom_site_aniso_U_23
_atom_site_aniso_U_13
_atom_site_aniso_U_12
Cs1 0.0233(4) 0.0229(4) 0.0337(5) 0.000 0.000 0.000
Tm1 0.0114(3) 0.0201(2) 0.0089(3) -0.00037(16) 0.000 0.000
Cd1 0.0166(4) 0.0251(4) 0.0110(4) 0.000 0.000 0.000
Te1 0.0142(3) 0.0174(2) 0.0114(3) 0.00074(18) 0.000 0.000
Te2 0.0133(4) 0.0185(3) 0.0083(3) 0.000 0.000 0.000

loop_
_atom_type_symbol
_atom_type_description
_atom_type_scat_dispersion_real
_atom_type_scat_dispersion_imag
_atom_type_scat_source
Cd Cd -0.8075 1.2024 'International Tables Vol C Tables 4.2.6.8 and 6.1.1.4'
Te Te -0.5308 1.6751 'International Tables Vol C Tables 4.2.6.8 and 6.1.1.4'
Cs Cs -0.3680 2.1192 'International Tables Vol C Tables 4.2.6.8 and 6.1.1.4'
Tm Tm -0.3139 5.2483 'International Tables Vol C Tables 4.2.6.8 and 6.1.1.4'

loop_
_geom_angle_atom_site_label_1
_geom_angle_atom_site_label_2
_geom_angle_atom_site_label_3
_geom_angle
_geom_angle_site_symmetry_1
_geom_angle_site_symmetry_3
_geom_angle_publ_flag
Te2 Cs1 Te2 71.37(4) 9_556 9_456 ?
Te2 Cs1 Te1 141.154(19) 9_556 13_346 ?
Te2 Cs1 Te1 96.82(3) 9_456 13_346 ?
Te2 Cs1 Te1 96.82(3) 9_556 6_445 ?
Te2 Cs1 Te1 141.154(19) 9_456 6_445 ?
Te1 Cs1 Te1 112.92(4) 13_346 6_445 ?
Te2 Cs1 Te1 96.82(3) 9_556 13_446 ?
Te2 Cs1 Te1 141.154(19) 9_456 13_446 ?
Te1 Cs1 Te1 68.92(3) 13_346 13_446 ?
Te1 Cs1 Te1 75.47(4) 6_445 13_446 ?
Te2 Cs1 Te1 141.154(19) 9_556 6_345 ?
Te2 Cs1 Te1 96.82(3) 9_456 6_345 ?
Te1 Cs1 Te1 75.47(4) 13_346 6_345 ?
Te1 Cs1 Te1 68.92(3) 6_445 6_345 ?
Te1 Cs1 Te1 112.92(4) 13_446 6_345 ?
Te2 Cs1 Te1 64.83(2) 9_556 10_557 ?
Te2 Cs1 Te1 64.83(2) 9_456 10_557 ?
Te1 Cs1 Te1 144.167(16) 13_346 10_557 ?
Te1 Cs1 Te1 76.58(3) 6_445 10_557 ?
Te1 Cs1 Te1 144.167(16) 13_446 10_557 ?
Te1 Cs1 Te1 76.58(3) 6_345 10_557 ?
Te2 Cs1 Te1 64.83(2) 9_556 . ?
Te2 Cs1 Te1 64.83(2) 9_456 . ?
Te1 Cs1 Te1 76.58(3) 13_346 . ?
Te1 Cs1 Te1 144.167(16) 6_445 . ?
Te1 Cs1 Te1 76.58(3) 13_446 . ?
Te1 Cs1 Te1 144.167(16) 6_345 . ?
Te1 Cs1 Te1 116.86(4) 10_557 . ?
Te2 Cs1 Cd1 176.438(14) 9_556 13_346 ?
Te2 Cs1 Cd1 112.19(4) 9_456 13_346 ?
Te1 Cs1 Cd1 39.753(18) 13_346 13_346 ?
Te1 Cs1 Cd1 80.38(3) 6_445 13_346 ?
Te1 Cs1 Cd1 80.38(3) 13_446 13_346 ?
Te1 Cs1 Cd1 39.753(18) 6_345 13_346 ?
Te1 Cs1 Cd1 116.320(19) 10_557 13_346 ?
Te1 Cs1 Cd1 116.320(19) . 13_346 ?
Te2 Cs1 Cd1 112.19(4) 9_556 13_446 ?
Te2 Cs1 Cd1 176.438(14) 9_456 13_446 ?
Te1 Cs1 Cd1 80.38(3) 13_346 13_446 ?
Te1 Cs1 Cd1 39.753(18) 6_445 13_446 ?
Te1 Cs1 Cd1 39.753(18) 13_446 13_446 ?
Te1 Cs1 Cd1 80.38(3) 6_345 13_446 ?
Te1 Cs1 Cd1 116.320(19) 10_557 13_446 ?
Te1 Cs1 Cd1 116.320(19) . 13_446 ?
Cd1 Cs1 Cd1 64.25(4) 13_346 13_446 ?
Te2 Cs1 Cs1 54.31(2) 9_556 1_655 ?
Te2 Cs1 Cs1 125.69(2) 9_456 1_655 ?
Te1 Cs1 Cs1 124.458(17) 13_346 1_655 ?
Te1 Cs1 Cs1 55.542(17) 6_445 1_655 ?
Te1 Cs1 Cs1 55.542(17) 13_446 1_655 ?
Te1 Cs1 Cs1 124.458(17) 6_345 1_655 ?
Te1 Cs1 Cs1 90.0 10_557 1_655 ?
Te1 Cs1 Cs1 90.0 . 1_655 ?
Cd1 Cs1 Cs1 122.12(2) 13_346 1_655 ?
Cd1 Cs1 Cs1 57.88(2) 13_446 1_655 ?
Te2 Cs1 Cs1 125.69(2) 9_556 1_455 ?
Te2 Cs1 Cs1 54.31(2) 9_456 1_455 ?
Te1 Cs1 Cs1 55.542(17) 13_346 1_455 ?
Te1 Cs1 Cs1 124.458(17) 6_445 1_455 ?
Te1 Cs1 Cs1 124.458(17) 13_446 1_455 ?
Te1 Cs1 Cs1 55.542(17) 6_345 1_455 ?
Te1 Cs1 Cs1 90.0 10_557 1_455 ?
Te1 Cs1 Cs1 90.0 . 1_455 ?
Cd1 Cs1 Cs1 57.88(2) 13_346 1_455 ?
Cd1 Cs1 Cs1 122.12(2) 13_446 1_455 ?
Cs1 Cs1 Cs1 180.00(4) 1_655 1_455 ?
Te1 Tm1 Te1 180.000(13) . 9_556 ?
Te1 Tm1 Te1 87.27(4) . 9_456 ?
Te1 Tm1 Te1 92.73(4) 9_556 9_456 ?
Te1 Tm1 Te1 92.73(4) . 1_655 ?
Te1 Tm1 Te1 87.27(4) 9_556 1_655 ?
Te1 Tm1 Te1 180.000(18) 9_456 1_655 ?
Te1 Tm1 Te2 94.23(2) . . ?
Te1 Tm1 Te2 85.77(2) 9_556 . ?
Te1 Tm1 Te2 85.77(2) 9_456 . ?
Te1 Tm1 Te2 94.23(2) 1_655 . ?
Te1 Tm1 Te2 85.77(2) . 9_556 ?
Te1 Tm1 Te2 94.23(2) 9_556 9_556 ?
Te1 Tm1 Te2 94.23(2) 9_456 9_556 ?
Te1 Tm1 Te2 85.77(2) 1_655 9_556 ?
Te2 Tm1 Te2 180.00(2) . 9_556 ?
Te1 Cd1 Te1 120.67(5) 10_556 . ?
Te1 Cd1 Te2 107.862(17) 10_556 . ?
Te1 Cd1 Te2 107.861(17) . . ?
Te1 Cd1 Te2 107.862(17) 10_556 1_455 ?
Te1 Cd1 Te2 107.862(17) . 1_455 ?
Te2 Cd1 Te2 103.41(5) . 1_455 ?
Te1 Cd1 Cs1 65.22(2) 10_556 13_346 ?
Te1 Cd1 Cs1 65.22(2) . 13_346 ?
Te2 Cd1 Cs1 160.42(2) . 13_346 ?
Te2 Cd1 Cs1 96.17(4) 1_455 13_346 ?
Te1 Cd1 Cs1 65.22(2) 10_556 13_446 ?
Te1 Cd1 Cs1 65.22(2) . 13_446 ?
Te2 Cd1 Cs1 96.17(4) . 13_446 ?
Te2 Cd1 Cs1 160.42(2) 1_455 13_446 ?
Cs1 Cd1 Cs1 64.25(4) 13_346 13_446 ?
Cd1 Te1 Tm1 79.25(2) . . ?
Cd1 Te1 Tm1 79.25(2) . 1_455 ?
Tm1 Te1 Tm1 92.73(4) . 1_455 ?
Cd1 Te1 Cs1 75.03(3) . 13_346 ?
Tm1 Te1 Cs1 151.827(19) . 13_346 ?
Tm1 Te1 Cs1 93.58(3) 1_455 13_346 ?
Cd1 Te1 Cs1 75.03(3) . 13_446 ?
Tm1 Te1 Cs1 93.58(3) . 13_446 ?
Tm1 Te1 Cs1 151.827(19) 1_455 13_446 ?
Cs1 Te1 Cs1 68.92(3) 13_346 13_446 ?
Cd1 Te1 Cs1 178.09(2) . . ?
Tm1 Te1 Cs1 102.03(2) . . ?
Tm1 Te1 Cs1 102.03(2) 1_455 . ?
Cs1 Te1 Cs1 103.42(3) 13_346 . ?
Cs1 Te1 Cs1 103.42(3) 13_446 . ?
Cd1 Te2 Cd1 103.41(5) . 1_655 ?
Cd1 Te2 Tm1 77.693(15) . 2_554 ?
Cd1 Te2 Tm1 77.693(15) 1_655 2_554 ?
Cd1 Te2 Tm1 77.693(15) . . ?
Cd1 Te2 Tm1 77.693(15) 1_655 . ?
Tm1 Te2 Tm1 139.76(3) 2_554 . ?
Cd1 Te2 Cs1 163.98(2) . 9_556 ?
Cd1 Te2 Cs1 92.61(4) 1_655 9_556 ?
Tm1 Te2 Cs1 106.222(15) 2_554 9_556 ?
Tm1 Te2 Cs1 106.222(15) . 9_556 ?
Cd1 Te2 Cs1 92.61(4) . 9_456 ?
Cd1 Te2 Cs1 163.98(2) 1_655 9_456 ?
Tm1 Te2 Cs1 106.222(15) 2_554 9_456 ?
Tm1 Te2 Cs1 106.222(15) . 9_456 ?
Cs1 Te2 Cs1 71.37(4) 9_556 9_456 ?

loop_
_geom_bond_atom_site_label_1
_geom_bond_atom_site_label_2
_geom_bond_distance
_geom_bond_site_symmetry_2
_geom_bond_publ_flag
Cs1 Te2 3.8204(16) 9_556 ?
Cs1 Te2 3.8204(16) 9_456 ?
Cs1 Te1 3.9389(12) 13_346 ?
Cs1 Te1 3.9389(12) 6_445 ?
Cs1 Te1 3.9389(12) 13_446 ?
Cs1 Te1 3.9389(12) 6_345 ?
Cs1 Te1 4.0346(16) 10_557 ?
Cs1 Te1 4.0346(16) . ?
Cs1 Cd1 4.1911(18) 13_346 ?
Cs1 Cd1 4.1911(18) 13_446 ?
Cs1 Cs1 4.457(2) 1_655 ?
Cs1 Cs1 4.457(2) 1_455 ?
Tm1 Te1 3.0792(11) . ?
Tm1 Te1 3.0792(11) 9_556 ?
Tm1 Te1 3.0792(11) 9_456 ?
Tm1 Te1 3.0792(11) 1_655 ?
Tm1 Te2 3.1141(13) . ?
Tm1 Te2 3.1141(13) 9_556 ?
Cd1 Te1 2.7743(12) 10_556 ?
Cd1 Te1 2.7743(12) . ?
Cd1 Te2 2.8397(12) . ?
Cd1 Te2 2.8397(12) 1_455 ?
Cd1 Cs1 4.1911(18) 13_346 ?
Cd1 Cs1 4.1911(18) 13_446 ?
Te1 Tm1 3.0792(11) 1_455 ?
Te1 Cs1 3.9389(12) 13_346 ?
Te1 Cs1 3.9389(12) 13_446 ?
Te2 Cd1 2.8397(12) 1_655 ?
Te2 Tm1 3.1141(13) 2_554 ?
Te2 Cs1 3.8204(16) 9_556 ?
Te2 Cs1 3.8204(16) 9_456 ?
